data_4323840
loop_
_publ_author_name
'Carsten O. Kienitz'
'Carsten Th\"one'
'Peter G. Jones'

_publ_contact_author
;
      Peter G. Jones
      Institut f\"ur Anorganische und Analytische Chemie
      Technische Universit\"at Braunschweig
      Postfach 3329
      38023 Braunschweig
      Germany
;
_publ_contact_author_email p.jones@tu-bs.de
_publ_contact_author_fax '049 531 391-5387'
_publ_contact_author_phone '049 531 391-5322'
_publ_section_title
;
 Coordination Chemistry of 2,2'-Dipyridyl Diselenide: X-ray Crystal
 Structures of PySeSePy, [Zn(PySeSePddy)Cl~2~],
 [(PySeSePy):Hg(C~6~F~5~)~2~], [Mo(SePy)~2~(CO)~3~], [W(SePy)~2~(CO)~3~],
 and [Fe(SePy)~2~(CO)~2~] (PySeSePy = C~5~H~4~NSeSeC~5~H~4~N; SePy =
 [C~5~H~4~N(2-Se)-N,Se])
;
_journal_name_full 'Inorganic Chemistry'
_journal_page_first 3990
_journal_page_last 3997
_journal_paper_doi 10.1021/ic951454d
_journal_volume 35
_journal_year 1996
_chemical_formula_sum 'C12 H8 Fe N2 O2 Se2'
_chemical_formula_weight 425.97
_chemical_name_systematic
;
 Bis(pyridine-2-selenolato-N,Se)-dicarbonyliron
;
_space_group_IT_number 2
_symmetry_cell_setting triclinic
_symmetry_space_group_name_Hall '-P 1'
_symmetry_space_group_name_H-M 'P -1'
_atom_sites_solution_hydrogens geom
_atom_sites_solution_primary direct
_atom_sites_solution_secondary difmap
_audit_creation_method SHELXL
_cell_angle_alpha 105.811(10)
_cell_angle_beta 107.533(8)
_cell_angle_gamma 92.075(10)
_cell_formula_units_Z 4
_cell_length_a 8.6691(14)
_cell_length_b 12.443(2)
_cell_length_c 14.085(2)
_cell_measurement_reflns_used 54
_cell_measurement_temperature 173(2)
_cell_measurement_theta_max 24.993
_cell_measurement_theta_min 9.906
_cell_volume 1382.3(4)
_computing_cell_refinement 'Siemens XSCANS'
_computing_data_collection 'Siemens XSCANS'
_computing_data_reduction 'Siemens XSCANS'
_computing_molecular_graphics 'Siemens XP'
_computing_publication_material 'SHELXL-93 (Sheldrick, 1993)'
_computing_structure_refinement 'SHELXL-93 (Sheldrick, 1993)'
_computing_structure_solution 'SHELXS-86 (Sheldrick, 1990)'
_diffrn_ambient_temperature 173(2)
_diffrn_measurement_device 'Siemens P4'
_diffrn_measurement_method \w-Scans
_diffrn_radiation_monochromator graphite
_diffrn_radiation_source 'fine-focus sealed tube'
_diffrn_radiation_type MoK\a
_diffrn_radiation_wavelength 0.71073
_diffrn_reflns_av_R_equivalents 0.0341
_diffrn_reflns_av_sigmaI/netI 0.0708
_diffrn_reflns_limit_h_max 10
_diffrn_reflns_limit_h_min -10
_diffrn_reflns_limit_k_max 14
_diffrn_reflns_limit_k_min 0
_diffrn_reflns_limit_l_max 15
_diffrn_reflns_limit_l_min -16
_diffrn_reflns_number 4990
_diffrn_reflns_theta_max 25.00
_diffrn_reflns_theta_min 3.10
_diffrn_standards_decay_% 3.61
_diffrn_standards_interval_count 297
_diffrn_standards_number 3
_exptl_absorpt_coefficient_mu 6.354
_exptl_absorpt_correction_T_max 1
_exptl_absorpt_correction_T_min .263
_exptl_absorpt_correction_type Psi-Scans
_exptl_crystal_colour 'dark red'
_exptl_crystal_density_diffrn 2.047
_exptl_crystal_description plate
_exptl_crystal_F_000 816
_exptl_crystal_size_max 0.60
_exptl_crystal_size_mid 0.40
_exptl_crystal_size_min 0.10
_refine_diff_density_max 1.414
_refine_diff_density_min -1.060
_refine_diff_density_rms 0.175
_refine_ls_extinction_method none
_refine_ls_goodness_of_fit_all 0.962
_refine_ls_goodness_of_fit_obs 1.063
_refine_ls_hydrogen_treatment riding
_refine_ls_matrix_type full
_refine_ls_number_parameters 343
_refine_ls_number_reflns 4752
_refine_ls_number_restraints 220
_refine_ls_restrained_S_all 0.969
_refine_ls_restrained_S_obs 1.026
_refine_ls_R_factor_all 0.0920
_refine_ls_R_factor_obs 0.0535
_refine_ls_shift/esd_max 0.000
_refine_ls_shift/esd_mean 0.000
_refine_ls_structure_factor_coef Fsqd
_refine_ls_weighting_details 'w=1/[\s^2^(Fo^2^)+(0.0862P)^2^+0.0000P] where P=(Fo^2^+2Fc^2^)/3'
_refine_ls_weighting_scheme calc
_refine_ls_wR_factor_all 0.1451
_refine_ls_wR_factor_obs 0.1253
_reflns_number_observed 3172
_reflns_number_total 4757
_reflns_observed_criterion >2sigma(I)
_cod_data_source_file ic951454d_1.cif
_cod_data_source_block skull
_cod_depositor_comments
;
The following automatic conversions were performed:

'_refine_ls_weighting_scheme' value 'calc
w=1/[\s^2^(Fo^2^)+(0.0862P)^2^+0.0000P] where P=(Fo^2^+2Fc^2^)/3' was
changed to 'calc'. New tag '_refine_ls_weighting_details' was
created. The value of the new tag was set to
'w=1/[\s^2^(Fo^2^)+(0.0862P)^2^+0.0000P] where P=(Fo^2^+2Fc^2^)/3'.

Automatic conversion script
Id: cif_fix_values 3143 2015-03-26 13:38:13Z robertas 
;
_cod_database_code 4323840

loop_
_symmetry_equiv_pos_as_xyz
'x, y, z'
'-x, -y, -z'

loop_
_atom_site_aniso_label
_atom_site_aniso_U_11
_atom_site_aniso_U_22
_atom_site_aniso_U_33
_atom_site_aniso_U_23
_atom_site_aniso_U_13
_atom_site_aniso_U_12
Se1 0.0367(5) 0.0269(5) 0.0273(5) -0.0006(4) 0.0065(4) 0.0002(4)
Se2 0.0335(5) 0.0324(5) 0.0249(5) 0.0068(4) 0.0053(4) -0.0033(4)
Fe1 0.0266(6) 0.0277(6) 0.0178(7) 0.0053(5) 0.0043(5) 0.0018(5)
N1 0.028(3) 0.030(4) 0.014(4) 0.012(3) 0.005(3) 0.005(3)
C11 0.022(4) 0.034(4) 0.020(5) 0.006(4) -0.003(3) 0.001(3)
C12 0.022(4) 0.045(5) 0.032(5) -0.001(4) 0.001(4) -0.007(4)
C13 0.025(4) 0.049(5) 0.039(6) 0.011(4) 0.008(4) 0.002(4)
C14 0.039(5) 0.036(4) 0.023(5) 0.003(4) 0.008(4) 0.006(4)
C15 0.031(4) 0.029(4) 0.021(5) 0.006(4) 0.003(4) -0.005(3)
N2 0.032(3) 0.032(4) 0.018(4) 0.009(3) 0.011(3) 0.003(3)
C21 0.031(4) 0.040(5) 0.023(5) 0.016(4) 0.015(3) 0.008(3)
C22 0.058(5) 0.032(4) 0.028(5) 0.012(4) 0.022(4) 0.014(4)
C23 0.073(6) 0.058(5) 0.030(5) 0.027(5) 0.029(4) 0.036(5)
C24 0.046(5) 0.064(6) 0.023(5) 0.013(4) 0.009(4) 0.024(4)
C25 0.039(5) 0.046(5) 0.024(5) 0.008(4) 0.007(4) 0.008(4)
C1 0.038(5) 0.033(5) 0.023(5) -0.001(4) 0.007(4) 0.001(4)
O1 0.050(4) 0.079(5) 0.049(5) 0.041(4) 0.009(4) 0.014(4)
C2 0.038(5) 0.027(5) 0.014(5) 0.001(4) -0.002(4) 0.002(4)
O2 0.051(4) 0.040(4) 0.041(4) 0.007(3) 0.024(3) 0.011(3)
Se3 0.0320(5) 0.0408(5) 0.0256(5) 0.0091(4) 0.0059(4) 0.0111(4)
Se4 0.0468(5) 0.0355(5) 0.0255(5) 0.0152(4) 0.0055(4) 0.0051(4)
Fe2 0.0305(6) 0.0307(7) 0.0169(7) 0.0075(5) 0.0093(5) 0.0020(5)
N3 0.029(3) 0.035(4) 0.014(4) 0.008(3) 0.010(3) 0.004(3)
C31 0.037(4) 0.033(4) 0.016(4) 0.006(4) 0.014(3) 0.010(3)
C32 0.046(5) 0.027(4) 0.034(5) 0.010(4) 0.022(4) 0.007(4)
C33 0.058(6) 0.026(4) 0.034(5) -0.002(4) 0.021(4) -0.004(4)
C34 0.044(5) 0.048(5) 0.020(5) 0.001(4) 0.012(4) -0.005(4)
C35 0.036(4) 0.036(4) 0.023(5) 0.013(4) 0.013(3) 0.005(4)
N4 0.030(3) 0.029(4) 0.021(4) 0.007(3) 0.009(3) 0.006(3)
C41 0.029(4) 0.029(5) 0.023(5) 0.008(4) 0.001(3) 0.005(4)
C42 0.021(4) 0.036(5) 0.039(6) 0.001(4) -0.002(4) 0.001(4)
C43 0.026(4) 0.055(6) 0.029(5) -0.007(4) 0.012(4) 0.004(4)
C44 0.031(4) 0.033(5) 0.025(5) -0.001(4) 0.010(4) -0.010(4)
C45 0.035(4) 0.033(5) 0.019(5) 0.008(4) 0.010(4) 0.012(4)
C3 0.038(5) 0.035(5) 0.027(5) 0.004(4) 0.013(4) -0.006(4)
O3 0.069(5) 0.054(4) 0.044(5) 0.013(4) 0.038(4) -0.003(4)
C4 0.032(4) 0.039(5) 0.022(5) 0.014(4) 0.012(4) 0.009(4)
O4 0.048(4) 0.042(4) 0.039(4) -0.003(3) 0.007(3) -0.006(3)

loop_
_atom_site_label
_atom_site_type_symbol
_atom_site_fract_x
_atom_site_fract_y
_atom_site_fract_z
_atom_site_U_iso_or_equiv
_atom_site_thermal_displace_type
_atom_site_occupancy
_atom_site_calc_flag
_atom_site_refinement_flags
_atom_site_disorder_group
Se1 Se 0.23441(10) 0.38123(7) 0.20273(7) 0.0331(2) Uani 1 d . .
Se2 Se 0.59276(10) 0.73585(7) 0.33800(7) 0.0318(2) Uani 1 d . .
Fe1 Fe 0.44407(13) 0.54601(9) 0.27101(9) 0.0251(3) Uani 1 d . .
N1 N 0.2680(7) 0.5846(5) 0.3350(5) 0.0235(14) Uani 1 d U .
C11 C 0.1580(9) 0.4899(7) 0.2943(7) 0.028(2) Uani 1 d U .
C12 C 0.0192(10) 0.4865(8) 0.3231(7) 0.038(2) Uani 1 d U .
H12 H -0.0564(10) 0.4197(8) 0.2960(7) 0.045 Uiso 1 calc R .
C13 C -0.0085(10) 0.5793(8) 0.3902(8) 0.039(2) Uani 1 d U .
H13 H -0.1023(10) 0.5773(8) 0.4116(8) 0.046 Uiso 1 calc R .
C14 C 0.1004(10) 0.6763(7) 0.4270(7) 0.034(2) Uani 1 d U .
H14 H 0.0803(10) 0.7424(7) 0.4721(7) 0.041 Uiso 1 calc R .
C15 C 0.2396(10) 0.6767(7) 0.3979(7) 0.029(2) Uani 1 d U .
H15 H 0.3151(10) 0.7433(7) 0.4232(7) 0.035 Uiso 1 calc R .
N2 N 0.3404(8) 0.6314(6) 0.1718(5) 0.0266(15) Uani 1 d U .
C21 C 0.4221(9) 0.7348(7) 0.2155(7) 0.029(2) Uani 1 d U .
C22 C 0.3855(11) 0.8228(8) 0.1703(7) 0.036(2) Uani 1 d U .
H22 H 0.4464(11) 0.8957(8) 0.2009(7) 0.044 Uiso 1 calc R .
C23 C 0.2545(13) 0.7962(9) 0.0781(8) 0.047(2) Uani 1 d U .
H23 H 0.2234(13) 0.8521(9) 0.0442(8) 0.057 Uiso 1 calc R .
C24 C 0.1690(11) 0.6888(9) 0.0355(8) 0.044(2) Uani 1 d U .
H24 H 0.0793(11) 0.6716(9) -0.0272(8) 0.053 Uiso 1 calc R .
C25 C 0.2124(10) 0.6083(8) 0.0825(7) 0.037(2) Uani 1 d U .
H25 H 0.1527(10) 0.5350(8) 0.0528(7) 0.045 Uiso 1 calc R .
C1 C 0.5545(10) 0.4946(7) 0.3725(7) 0.034(2) Uani 1 d U .
O1 O 0.6273(8) 0.4575(6) 0.4370(6) 0.056(2) Uani 1 d U .
C2 C 0.5735(10) 0.4951(7) 0.1957(7) 0.030(2) Uani 1 d U .
O2 O 0.6527(8) 0.4651(5) 0.1454(5) 0.043(2) Uani 1 d U .
Se3 Se 0.08892(10) 0.92729(8) 0.31565(7) 0.0336(2) Uani 1 d . .
Se4 Se -0.25206(11) 1.18444(8) 0.17650(8) 0.0361(3) Uani 1 d . .
Fe2 Fe -0.04702(13) 1.07133(10) 0.24689(9) 0.0256(3) Uani 1 d . .
N3 N -0.1647(8) 0.9212(6) 0.1530(5) 0.0253(14) Uani 1 d U .
C31 C -0.0887(10) 0.8459(7) 0.1975(6) 0.028(2) Uani 1 d U .
C32 C -0.1426(10) 0.7304(7) 0.1583(7) 0.034(2) Uani 1 d U .
H32 H -0.0899(10) 0.6785(7) 0.1916(7) 0.040 Uiso 1 calc R .
C33 C -0.2759(12) 0.6956(8) 0.0693(8) 0.041(2) Uani 1 d U .
H33 H -0.3153(12) 0.6176(8) 0.0402(8) 0.049 Uiso 1 calc R .
C34 C -0.3539(11) 0.7700(8) 0.0212(7) 0.039(2) Uani 1 d U .
H34 H -0.4453(11) 0.7443(8) -0.0407(7) 0.047 Uiso 1 calc R .
C35 C -0.2955(10) 0.8840(7) 0.0656(7) 0.030(2) Uani 1 d U .
H35 H -0.3486(10) 0.9368(7) 0.0338(7) 0.036 Uiso 1 calc R .
N4 N -0.2174(8) 1.0760(5) 0.3175(5) 0.0264(15) Uani 1 d U .
C41 C -0.3251(9) 1.1380(7) 0.2741(7) 0.029(2) Uani 1 d U .
C42 C -0.4632(9) 1.1580(7) 0.3019(8) 0.037(2) Uani 1 d U .
H42 H -0.5378(9) 1.2030(7) 0.2717(8) 0.045 Uiso 1 calc R .
C43 C -0.4911(10) 1.1105(8) 0.3760(7) 0.040(2) Uani 1 d U .
H43 H -0.5856(10) 1.1221(8) 0.3965(7) 0.048 Uiso 1 calc R .
C44 C -0.3793(9) 1.0468(7) 0.4182(7) 0.032(2) Uani 1 d U .
H44 H -0.3963(9) 1.0140(7) 0.4683(7) 0.038 Uiso 1 calc R .
C45 C -0.2441(10) 1.0305(7) 0.3886(6) 0.028(2) Uani 1 d U .
H45 H -0.1675(10) 0.9865(7) 0.4185(6) 0.034 Uiso 1 calc R .
C3 C 0.0751(10) 1.0722(7) 0.1664(7) 0.034(2) Uani 1 d U .
O3 O 0.1536(8) 1.0709(6) 0.1136(6) 0.052(2) Uani 1 d U .
C4 C 0.0756(10) 1.1910(7) 0.3466(7) 0.029(2) Uani 1 d U .
O4 O 0.1553(8) 1.2655(5) 0.4130(6) 0.048(2) Uani 1 d U .

loop_
_atom_type_symbol
_atom_type_description
_atom_type_scat_dispersion_real
_atom_type_scat_dispersion_imag
_atom_type_scat_source
C C 0.0033 0.0016 'International Tables Vol C Tables 4.2.6.8 and 6.1.1.4'
H H 0.0000 0.0000 'International Tables Vol C Tables 4.2.6.8 and 6.1.1.4'
N N 0.0061 0.0033 'International Tables Vol C Tables 4.2.6.8 and 6.1.1.4'
O O 0.0106 0.0060 'International Tables Vol C Tables 4.2.6.8 and 6.1.1.4'
Fe Fe 0.3463 0.8444 'International Tables Vol C Tables 4.2.6.8 and 6.1.1.4'
Se Se -0.0929 2.2259 'International Tables Vol C Tables 4.2.6.8 and 6.1.1.4'

loop_
_geom_angle_atom_site_label_1
_geom_angle_atom_site_label_2
_geom_angle_atom_site_label_3
_geom_angle
_geom_angle_site_symmetry_1
_geom_angle_site_symmetry_3
_geom_angle_publ_flag
C11 Se1 Fe1 75.3(2) . . y
C21 Se2 Fe1 74.6(3) . . y
C1 Fe1 C2 91.9(4) . . y
C1 Fe1 N2 169.7(3) . . y
C2 Fe1 N2 90.2(3) . . y
C1 Fe1 N1 92.7(3) . . y
C2 Fe1 N1 170.0(3) . . y
N2 Fe1 N1 86.9(3) . . y
C1 Fe1 Se2 97.5(3) . . y
C2 Fe1 Se2 92.3(3) . . y
N2 Fe1 Se2 72.3(2) . . y
N1 Fe1 Se2 95.8(2) . . y
C1 Fe1 Se1 91.1(3) . . y
C2 Fe1 Se1 99.1(3) . . y
N2 Fe1 Se1 98.5(2) . . y
N1 Fe1 Se1 72.0(2) . . y
Se2 Fe1 Se1 165.43(6) . . y
C15 N1 C11 120.7(7) . . y
C15 N1 Fe1 134.7(6) . . y
C11 N1 Fe1 104.5(5) . . y
N1 C11 C12 120.1(8) . . y
N1 C11 Se1 108.2(6) . . y
C12 C11 Se1 131.7(7) . . y
C13 C12 C11 119.6(8) . . y
C12 C13 C14 119.5(8) . . y
C13 C14 C15 119.6(8) . . y
N1 C15 C14 120.4(8) . . y
C21 N2 C25 120.1(7) . . y
C21 N2 Fe1 104.4(5) . . y
C25 N2 Fe1 135.4(6) . . y
N2 C21 C22 122.6(8) . . y
N2 C21 Se2 108.6(6) . . y
C22 C21 Se2 128.7(7) . . y
C23 C22 C21 115.8(9) . . y
C24 C23 C22 120.5(9) . . y
C25 C24 C23 120.4(9) . . y
C24 C25 N2 120.5(9) . . y
O1 C1 Fe1 177.8(8) . . y
O2 C2 Fe1 177.4(8) . . y
C31 Se3 Fe2 75.3(2) . . y
C41 Se4 Fe2 75.1(2) . . y
C3 Fe2 C4 92.5(4) . . y
C3 Fe2 N3 90.5(3) . . y
C4 Fe2 N3 169.4(3) . . y
C3 Fe2 N4 169.7(3) . . y
C4 Fe2 N4 92.1(3) . . y
N3 Fe2 N4 86.7(3) . . y
C3 Fe2 Se3 93.5(3) . . y
C4 Fe2 Se3 97.5(3) . . y
N3 Fe2 Se3 72.1(2) . . y
N4 Fe2 Se3 95.1(2) . . y
C3 Fe2 Se4 98.6(3) . . y
C4 Fe2 Se4 92.8(3) . . y
N3 Fe2 Se4 96.9(2) . . y
N4 Fe2 Se4 71.9(2) . . y
Se3 Fe2 Se4 163.75(6) . . y
C31 N3 C35 119.2(7) . . y
C31 N3 Fe2 105.0(5) . . y
C35 N3 Fe2 135.8(6) . . y
N3 C31 C32 122.5(8) . . y
N3 C31 Se3 107.5(6) . . y
C32 C31 Se3 130.0(6) . . y
C33 C32 C31 116.7(8) . . y
C34 C33 C32 122.1(9) . . y
C33 C34 C35 118.1(9) . . y
N3 C35 C34 121.4(8) . . y
C41 N4 C45 120.2(7) . . y
C41 N4 Fe2 104.4(6) . . y
C45 N4 Fe2 135.4(5) . . y
N4 C41 C42 121.3(8) . . y
N4 C41 Se4 108.7(6) . . y
C42 C41 Se4 130.1(7) . . y
C41 C42 C43 118.5(8) . . y
C44 C43 C42 118.7(8) . . y
C45 C44 C43 120.4(9) . . y
N4 C45 C44 120.9(8) . . y
O3 C3 Fe2 178.9(8) . . y
O4 C4 Fe2 177.5(8) . . y

loop_
_geom_bond_atom_site_label_1
_geom_bond_atom_site_label_2
_geom_bond_distance
_geom_bond_site_symmetry_2
_geom_bond_publ_flag
Se1 C11 1.887(8) . y
Se1 Fe1 2.4566(15) . y
Se2 C21 1.901(8) . y
Se2 Fe1 2.4421(15) . y
Fe1 C1 1.757(9) . y
Fe1 C2 1.786(9) . y
Fe1 N2 2.003(7) . y
Fe1 N1 2.005(6) . y
N1 C15 1.325(10) . y
N1 C11 1.359(10) . y
C11 C12 1.383(12) . y
C12 C13 1.359(12) . y
C13 C14 1.378(12) . y
C14 C15 1.387(12) . y
N2 C21 1.333(11) . y
N2 C25 1.355(11) . y
C21 C22 1.409(12) . y
C22 C23 1.391(13) . y
C23 C24 1.385(14) . y
C24 C25 1.349(13) . y
C1 O1 1.158(11) . y
C2 O2 1.131(10) . y
Se3 C31 1.894(8) . y
Se3 Fe2 2.4394(14) . y
Se4 C41 1.885(9) . y
Se4 Fe2 2.4502(14) . y
Fe2 C3 1.771(9) . y
Fe2 C4 1.779(9) . y
Fe2 N3 1.995(7) . y
Fe2 N4 2.008(7) . y
N3 C31 1.349(10) . y
N3 C35 1.352(10) . y
C31 C32 1.398(11) . y
C32 C33 1.375(13) . y
C33 C34 1.373(13) . y
C34 C35 1.391(12) . y
N4 C41 1.344(10) . y
N4 C45 1.348(10) . y
C41 C42 1.378(11) . y
C42 C43 1.405(13) . y
C43 C44 1.373(12) . y
C44 C45 1.362(11) . y
C3 O3 1.147(10) . y
C4 O4 1.142(10) . y

loop_
_geom_torsion_atom_site_label_1
_geom_torsion_atom_site_label_2
_geom_torsion_atom_site_label_3
_geom_torsion_atom_site_label_4
_geom_torsion
_geom_torsion_site_symmetry_1
_geom_torsion_site_symmetry_2
_geom_torsion_site_symmetry_3
_geom_torsion_site_symmetry_4
_geom_torsion_publ_flag
C21 Se2 Fe1 C1 -176.3(4) . . . . ?
C21 Se2 Fe1 C2 91.4(4) . . . . ?
C21 Se2 Fe1 N2 2.0(3) . . . . ?
C21 Se2 Fe1 N1 -82.8(3) . . . . ?
C21 Se2 Fe1 Se1 -50.4(4) . . . . ?
C11 Se1 Fe1 C1 92.2(4) . . . . ?
C11 Se1 Fe1 C2 -175.7(4) . . . . ?
C11 Se1 Fe1 N2 -84.1(3) . . . . ?
C11 Se1 Fe1 N1 -0.2(3) . . . . ?
C11 Se1 Fe1 Se2 -34.4(4) . . . . ?
C1 Fe1 N1 C15 93.9(8) . . . . ?
C2 Fe1 N1 C15 -148.7(18) . . . . ?
N2 Fe1 N1 C15 -75.8(8) . . . . ?
Se2 Fe1 N1 C15 -4.0(8) . . . . ?
Se1 Fe1 N1 C15 -175.8(8) . . . . ?
C1 Fe1 N1 C11 -90.0(5) . . . . ?
C2 Fe1 N1 C11 27.4(21) . . . . ?
N2 Fe1 N1 C11 100.3(5) . . . . ?
Se2 Fe1 N1 C11 172.2(5) . . . . ?
Se1 Fe1 N1 C11 0.3(4) . . . . ?
C15 N1 C11 C12 -3.9(12) . . . . ?
Fe1 N1 C11 C12 179.3(7) . . . . ?
C15 N1 C11 Se1 176.4(6) . . . . ?
Fe1 N1 C11 Se1 -0.4(6) . . . . ?
Fe1 Se1 C11 N1 0.4(5) . . . . ?
Fe1 Se1 C11 C12 -179.4(9) . . . . ?
N1 C11 C12 C13 1.7(13) . . . . ?
Se1 C11 C12 C13 -178.6(7) . . . . ?
C11 C12 C13 C14 1.3(14) . . . . ?
C12 C13 C14 C15 -2.2(14) . . . . ?
C11 N1 C15 C14 3.0(12) . . . . ?
Fe1 N1 C15 C14 178.7(6) . . . . ?
C13 C14 C15 N1 0.1(13) . . . . ?
C1 Fe1 N2 C21 6.4(21) . . . . ?
C2 Fe1 N2 C21 -95.3(5) . . . . ?
N1 Fe1 N2 C21 94.2(5) . . . . ?
Se2 Fe1 N2 C21 -2.9(4) . . . . ?
Se1 Fe1 N2 C21 165.5(5) . . . . ?
C1 Fe1 N2 C25 -169.4(17) . . . . ?
C2 Fe1 N2 C25 88.9(8) . . . . ?
N1 Fe1 N2 C25 -81.6(8) . . . . ?
Se2 Fe1 N2 C25 -178.7(8) . . . . ?
Se1 Fe1 N2 C25 -10.3(8) . . . . ?
C25 N2 C21 C22 -2.7(12) . . . . ?
Fe1 N2 C21 C22 -179.3(7) . . . . ?
C25 N2 C21 Se2 -179.7(6) . . . . ?
Fe1 N2 C21 Se2 3.7(6) . . . . ?
Fe1 Se2 C21 N2 -3.0(5) . . . . ?
Fe1 Se2 C21 C22 -179.9(8) . . . . ?
N2 C21 C22 C23 1.9(12) . . . . ?
Se2 C21 C22 C23 178.3(7) . . . . ?
C21 C22 C23 C24 -0.3(13) . . . . ?
C22 C23 C24 C25 -0.4(14) . . . . ?
C23 C24 C25 N2 -0.3(14) . . . . ?
C21 N2 C25 C24 1.8(13) . . . . ?
Fe1 N2 C25 C24 177.1(7) . . . . ?
C2 Fe1 C1 O1 -45.9(213) . . . . ?
N2 Fe1 C1 O1 -147.4(201) . . . . ?
N1 Fe1 C1 O1 125.3(213) . . . . ?
Se2 Fe1 C1 O1 -138.5(213) . . . . ?
Se1 Fe1 C1 O1 53.3(213) . . . . ?
C1 Fe1 C2 O2 -170.1(172) . . . . ?
N2 Fe1 C2 O2 -0.1(172) . . . . ?
N1 Fe1 C2 O2 72.4(178) . . . . ?
Se2 Fe1 C2 O2 -72.5(172) . . . . ?
Se1 Fe1 C2 O2 98.5(172) . . . . ?
C31 Se3 Fe2 C3 -91.3(4) . . . . ?
C31 Se3 Fe2 C4 175.8(4) . . . . ?
C31 Se3 Fe2 N3 -1.9(3) . . . . ?
C31 Se3 Fe2 N4 83.0(3) . . . . ?
C31 Se3 Fe2 Se4 47.0(3) . . . . ?
C41 Se4 Fe2 C3 175.3(4) . . . . ?
C41 Se4 Fe2 C4 -91.8(4) . . . . ?
C41 Se4 Fe2 N3 83.8(3) . . . . ?
C41 Se4 Fe2 N4 -0.5(3) . . . . ?
C41 Se4 Fe2 Se3 37.5(3) . . . . ?
C3 Fe2 N3 C31 96.2(6) . . . . ?
C4 Fe2 N3 C31 -10.0(19) . . . . ?
N4 Fe2 N3 C31 -93.8(5) . . . . ?
Se3 Fe2 N3 C31 2.6(4) . . . . ?
Se4 Fe2 N3 C31 -165.1(5) . . . . ?
C3 Fe2 N3 C35 -86.9(8) . . . . ?
C4 Fe2 N3 C35 166.9(15) . . . . ?
N4 Fe2 N3 C35 83.1(8) . . . . ?
Se3 Fe2 N3 C35 179.5(8) . . . . ?
Se4 Fe2 N3 C35 11.8(8) . . . . ?
C35 N3 C31 C32 -1.8(12) . . . . ?
Fe2 N3 C31 C32 175.7(7) . . . . ?
C35 N3 C31 Se3 179.1(6) . . . . ?
Fe2 N3 C31 Se3 -3.4(6) . . . . ?
Fe2 Se3 C31 N3 2.8(5) . . . . ?
Fe2 Se3 C31 C32 -176.2(8) . . . . ?
N3 C31 C32 C33 1.8(12) . . . . ?
Se3 C31 C32 C33 -179.3(7) . . . . ?
C31 C32 C33 C34 -0.6(13) . . . . ?
C32 C33 C34 C35 -0.6(14) . . . . ?
C31 N3 C35 C34 0.6(12) . . . . ?
Fe2 N3 C35 C34 -176.0(6) . . . . ?
C33 C34 C35 N3 0.6(13) . . . . ?
C3 Fe2 N4 C41 -23.2(21) . . . . ?
C4 Fe2 N4 C41 92.9(6) . . . . ?
N3 Fe2 N4 C41 -97.6(5) . . . . ?
Se3 Fe2 N4 C41 -169.4(5) . . . . ?
Se4 Fe2 N4 C41 0.7(5) . . . . ?
C3 Fe2 N4 C45 153.9(17) . . . . ?
C4 Fe2 N4 C45 -89.9(8) . . . . ?
N3 Fe2 N4 C45 79.5(8) . . . . ?
Se3 Fe2 N4 C45 7.8(8) . . . . ?
Se4 Fe2 N4 C45 177.8(8) . . . . ?
C45 N4 C41 C42 1.0(12) . . . . ?
Fe2 N4 C41 C42 178.7(7) . . . . ?
C45 N4 C41 Se4 -178.6(6) . . . . ?
Fe2 N4 C41 Se4 -0.9(6) . . . . ?
Fe2 Se4 C41 N4 0.7(5) . . . . ?
Fe2 Se4 C41 C42 -178.8(9) . . . . ?
N4 C41 C42 C43 -1.1(13) . . . . ?
Se4 C41 C42 C43 178.4(7) . . . . ?
C41 C42 C43 C44 0.5(13) . . . . ?
C42 C43 C44 C45 0.1(13) . . . . ?
C41 N4 C45 C44 -0.4(12) . . . . ?
Fe2 N4 C45 C44 -177.2(6) . . . . ?
C43 C44 C45 N4 -0.2(13) . . . . ?
C4 Fe2 C3 O3 148.9(433) . . . . ?
N3 Fe2 C3 O3 -20.9(433) . . . . ?
N4 Fe2 C3 O3 -95.0(432) . . . . ?
Se3 Fe2 C3 O3 51.2(433) . . . . ?
Se4 Fe2 C3 O3 -117.9(433) . . . . ?
C3 Fe2 C4 O4 -122.9(167) . . . . ?
N3 Fe2 C4 O4 -16.9(179) . . . . ?
N4 Fe2 C4 O4 66.4(167) . . . . ?
Se3 Fe2 C4 O4 -29.0(167) . . . . ?
Se4 Fe2 C4 O4 138.4(167) . . . . ?
